data_4086466
loop_
_publ_author_name
'Farrell, Wesley S.'
'Yonke, Brendan L.'
'Reeds, Jonathan P.'
'Zavalij, Peter Y.'
'Sita, Lawrence R.'

_publ_section_title
;
 Small-Molecule Activation within the Group 6 Complexes
 (\h5-C5Me5)[N(iPr)C(Me)N(iPr)]M(CO)(L) for M = Mo, W and L = N2, NCMe,
 \h2-Alkene, SMe2, C3H6O
;
_journal_issue 8
_journal_name_full Organometallics
_journal_page_first 1132
_journal_paper_doi 10.1021/acs.organomet.6b00131
_journal_volume 35
_journal_year 2016
_chemical_absolute_configuration ad
_chemical_formula_moiety 'C21 H38 N2 O S W'
_chemical_formula_sum 'C21 H38 N2 O S W'
_chemical_formula_weight 550.44
_chemical_name_common W-complex
_chemical_name_systematic
;
W-complex
;
_space_group_crystal_system orthorhombic
_space_group_IT_number 19
_space_group_name_Hall 'P 2ac 2ab'
_space_group_name_H-M_alt 'P 21 21 21'
_symmetry_cell_setting orthorhombic
_symmetry_space_group_name_Hall 'P 2ac 2ab'
_symmetry_space_group_name_H-M 'P 21 21 21'
_atom_sites_solution_hydrogens geom
_atom_sites_solution_primary direct
_atom_sites_solution_secondary difmap
_audit_creation_method 'SHELXL-2014 & ZCIF'
_cell_angle_alpha 90
_cell_angle_beta 90
_cell_angle_gamma 90
_cell_formula_units_Z 4
_cell_length_a 8.7355(4)
_cell_length_b 15.6039(6)
_cell_length_c 16.2732(7)
_cell_measurement_reflns_used 15862
_cell_measurement_temperature 150(2)
_cell_measurement_theta_max 32.7
_cell_measurement_theta_min 2.5
_cell_volume 2218.17(16)
_computing_cell_refinement Apex2
_computing_data_collection 'Apex2 (Bruker, 2010)'
_computing_data_reduction 'Apex2, Saint'
_computing_molecular_graphics 'XSHEL (Bruker, 2004)'
_computing_publication_material 'Apex2, SHELXL-2014, Platon (Spek, 1990)'
_computing_structure_refinement 'ShelXL-2014 (Sheldrick, 2014)'
_computing_structure_solution 'ShelXS-97 (Sheldrick, 2008)'
_diffrn_ambient_temperature 150(2)
_diffrn_detector 'CCD area detector'
_diffrn_detector_area_resol_mean 8.333
_diffrn_measured_fraction_theta_full 1.000
_diffrn_measured_fraction_theta_max 1.000
_diffrn_measurement_device_type 'Bruker Smart Apex II CCD'
_diffrn_measurement_method '\f and \w scans'
_diffrn_measurement_specimen_support 'MiTeGen loop'
_diffrn_orient_matrix_type standard
_diffrn_orient_matrix_UB_11 -0.0423432
_diffrn_orient_matrix_UB_12 0.0501211
_diffrn_orient_matrix_UB_13 -0.0308252
_diffrn_orient_matrix_UB_21 -0.0308354
_diffrn_orient_matrix_UB_22 -0.0388920
_diffrn_orient_matrix_UB_23 -0.0459502
_diffrn_orient_matrix_UB_31 -0.1017871
_diffrn_orient_matrix_UB_32 -0.0090804
_diffrn_orient_matrix_UB_33 0.0267308
_diffrn_radiation_monochromator graphite
_diffrn_radiation_type MoK\a
_diffrn_radiation_wavelength 0.71073
_diffrn_reflns_av_R_equivalents 0.0209
_diffrn_reflns_av_unetI/netI 0.0165
_diffrn_reflns_Laue_measured_fraction_full 1.000
_diffrn_reflns_Laue_measured_fraction_max 1.000
_diffrn_reflns_limit_h_max 12
_diffrn_reflns_limit_h_min -12
_diffrn_reflns_limit_k_max 21
_diffrn_reflns_limit_k_min -21
_diffrn_reflns_limit_l_max 22
_diffrn_reflns_limit_l_min -22
_diffrn_reflns_number 29685
_diffrn_reflns_point_group_measured_fraction_full 1.000
_diffrn_reflns_point_group_measured_fraction_max 1.000
_diffrn_reflns_theta_full 26.500
_diffrn_reflns_theta_max 29.999
_diffrn_reflns_theta_min 1.808
_diffrn_source 'sealed tube'
_exptl_absorpt_coefficient_mu 5.314
_exptl_absorpt_correction_T_max 0.279
_exptl_absorpt_correction_T_min 0.195
_exptl_absorpt_correction_type multi-scan
_exptl_absorpt_process_details 'SADABS (Sheldrick, 2008)'
_exptl_crystal_colour red
_exptl_crystal_density_diffrn 1.648
_exptl_crystal_density_method 'not measured'
_exptl_crystal_description prism
_exptl_crystal_F_000 1104
_exptl_crystal_size_max 0.35
_exptl_crystal_size_mid 0.27
_exptl_crystal_size_min 0.24
_refine_diff_density_max 0.849
_refine_diff_density_min -0.583
_refine_diff_density_rms 0.077
_refine_ls_abs_structure_details
;
 Refined as an inversion twin.
;
_refine_ls_abs_structure_Flack 0.482(7)
_refine_ls_extinction_method none
_refine_ls_goodness_of_fit_ref 1.000
_refine_ls_hydrogen_treatment constr
_refine_ls_matrix_type full
_refine_ls_number_parameters 248
_refine_ls_number_reflns 6418
_refine_ls_number_restraints 0
_refine_ls_restrained_S_all 1.000
_refine_ls_R_factor_all 0.0178
_refine_ls_R_factor_gt 0.0156
_refine_ls_shift/su_max 0.004
_refine_ls_shift/su_mean 0.000
_refine_ls_structure_factor_coef Fsqd
_refine_ls_weighting_details 'w=1/[\s^2^(Fo^2^)+(0.0100P)^2^+1.5200P] where P=(Fo^2^+2Fc^2^)/3'
_refine_ls_weighting_scheme calc
_refine_ls_wR_factor_gt 0.0315
_refine_ls_wR_factor_ref 0.0322
_reflns_Friedel_coverage 0.771
_reflns_Friedel_fraction_full 1.000
_reflns_Friedel_fraction_max 1.000
_reflns_number_gt 6017
_reflns_number_total 6418
_reflns_threshold_expression 'I > 2\s(I)'
_cod_data_source_file om6b00131_si_001.cif
_cod_data_source_block cmpd_16
_cod_depositor_comments
;
The following automatic conversions were performed:

'_symmetry_cell_setting' value 'Orthorhombic' changed to
'orthorhombic' according to
/usr/data/users/saulius/crontab/automatic-downloads/rss-feeds/ACS/lib/dictionaries/cif_core.dic
dictionary named 'cif_core.dic' version 2.4.2 from 2011-04-26.

Automatic conversion script
Id: cif_fix_values 4268 2015-11-12 08:31:59Z antanas 

 Adding full bibliography for 4086460--4086471.cif.
;
_cod_original_sg_symbol_H-M P212121
_cod_database_code 4086466
_shelx_space_group_comment
;
The symmetry employed for this shelxl refinement is uniquely defined
by the following loop, which should always be used as a source of
symmetry information in preference to the above space-group names.
They are only intended as comments.
;
_shelx_estimated_absorpt_t_min 0.258
_shelx_estimated_absorpt_t_max 0.362
_shelxl_version_number 2014-3

loop_
_space_group_symop_operation_xyz
'x, y, z'
'-x+1/2, -y, z+1/2'
'-x, y+1/2, -z+1/2'
'x+1/2, -y+1/2, -z'

loop_
_atom_site_label
_atom_site_type_symbol
_atom_site_fract_x
_atom_site_fract_y
_atom_site_fract_z
_atom_site_U_iso_or_equiv
_atom_site_adp_type
_atom_site_occupancy
_atom_site_site_symmetry_order
_atom_site_calc_flag
_atom_site_refinement_flags_posn
_atom_site_refinement_flags_adp
W1 W 0.34737(2) 0.50442(2) 0.49915(2) 0.01518(3) Uani 1 1 d . .
S1 S 0.20539(8) 0.52833(5) 0.62845(5) 0.02384(15) Uani 1 1 d . .
C1 C 0.0088(4) 0.5585(3) 0.6059(2) 0.0310(9) Uani 1 1 d . .
H1A H -0.0422 0.5115 0.5768 0.046 Uiso 1 1 calc R U
H1B H 0.0081 0.6100 0.5715 0.046 Uiso 1 1 calc R U
H1C H -0.0455 0.5702 0.6574 0.046 Uiso 1 1 calc R U
O1 O 0.2141(3) 0.61980(14) 0.46636(14) 0.0239(5) Uani 1 1 d . .
C2 C 0.1654(4) 0.54724(19) 0.44019(18) 0.0224(6) Uani 1 1 d . .
C3 C 0.0282(5) 0.5418(3) 0.3866(2) 0.0325(9) Uani 1 1 d . .
H3A H 0.0600 0.5428 0.3289 0.049 Uiso 1 1 calc R U
H3B H -0.0392 0.5907 0.3976 0.049 Uiso 1 1 calc R U
H3C H -0.0267 0.4883 0.3980 0.049 Uiso 1 1 calc R U
C10 C 0.5659(4) 0.6168(2) 0.47341(19) 0.0199(6) Uani 1 1 d . .
C11 C 0.6747(4) 0.6904(2) 0.4610(2) 0.0285(7) Uani 1 1 d . .
H11A H 0.7709 0.6785 0.4898 0.043 Uiso 1 1 calc R U
H11B H 0.6291 0.7430 0.4829 0.043 Uiso 1 1 calc R U
H11C H 0.6951 0.6976 0.4022 0.043 Uiso 1 1 calc R U
N12 N 0.4973(3) 0.57239(16) 0.41414(16) 0.0190(5) Uani 1 1 d . .
C13 C 0.4806(4) 0.6019(2) 0.32801(19) 0.0232(6) Uani 1 1 d . .
H13 H 0.4107 0.5598 0.3008 0.028 Uiso 1 1 calc R U
C14 C 0.4036(5) 0.6899(2) 0.3186(2) 0.0336(8) Uani 1 1 d . .
H14A H 0.4710 0.7344 0.3408 0.050 Uiso 1 1 calc R U
H14B H 0.3064 0.6902 0.3487 0.050 Uiso 1 1 calc R U
H14C H 0.3842 0.7012 0.2603 0.050 Uiso 1 1 calc R U
C15 C 0.6300(4) 0.6004(2) 0.2781(2) 0.0322(8) Uani 1 1 d . .
H15A H 0.6906 0.5501 0.2938 0.048 Uiso 1 1 calc R U
H15B H 0.6887 0.6526 0.2894 0.048 Uiso 1 1 calc R U
H15C H 0.6059 0.5975 0.2194 0.048 Uiso 1 1 calc R U
N16 N 0.5271(3) 0.58666(17) 0.54667(17) 0.0189(5) Uani 1 1 d . .
C17 C 0.5814(3) 0.6268(2) 0.62235(19) 0.0217(6) Uani 1 1 d . .
H17 H 0.6881 0.6477 0.6126 0.026 Uiso 1 1 calc R U
C18 C 0.4829(4) 0.7039(2) 0.6463(2) 0.0286(7) Uani 1 1 d . .
H18A H 0.3770 0.6852 0.6551 0.043 Uiso 1 1 calc R U
H18B H 0.4858 0.7466 0.6022 0.043 Uiso 1 1 calc R U
H18C H 0.5227 0.7293 0.6971 0.043 Uiso 1 1 calc R U
C19 C 0.5867(4) 0.5615(2) 0.6918(2) 0.0275(7) Uani 1 1 d . .
H19A H 0.6546 0.5141 0.6764 0.041 Uiso 1 1 calc R U
H19B H 0.4835 0.5393 0.7020 0.041 Uiso 1 1 calc R U
H19C H 0.6256 0.5890 0.7418 0.041 Uiso 1 1 calc R U
C20 C 0.5185(3) 0.38887(16) 0.5039(3) 0.0230(5) Uani 1 1 d . .
C21 C 0.4572(4) 0.38722(19) 0.4221(2) 0.0242(7) Uani 1 1 d . .
C22 C 0.2994(4) 0.3728(2) 0.4270(2) 0.0244(7) Uani 1 1 d . .
C23 C 0.2582(3) 0.36536(17) 0.5114(2) 0.0230(7) Uani 1 1 d . .
C24 C 0.3963(4) 0.3737(2) 0.5594(2) 0.0212(6) Uani 1 1 d . .
C25 C 0.6860(4) 0.3971(2) 0.5230(3) 0.0382(10) Uani 1 1 d . .
H25A H 0.7395 0.3449 0.5058 0.057 Uiso 1 1 calc R U
H25B H 0.6996 0.4054 0.5823 0.057 Uiso 1 1 calc R U
H25C H 0.7284 0.4465 0.4936 0.057 Uiso 1 1 calc R U
C26 C 0.5489(6) 0.3908(2) 0.3446(3) 0.0451(11) Uani 1 1 d . .
H26A H 0.5817 0.3328 0.3295 0.068 Uiso 1 1 calc R U
H26B H 0.6391 0.4271 0.3531 0.068 Uiso 1 1 calc R U
H26C H 0.4860 0.4148 0.3004 0.068 Uiso 1 1 calc R U
C27 C 0.1981(5) 0.3545(2) 0.3544(2) 0.0422(10) Uani 1 1 d . .
H27A H 0.2158 0.2957 0.3354 0.063 Uiso 1 1 calc R U
H27B H 0.2219 0.3947 0.3099 0.063 Uiso 1 1 calc R U
H27C H 0.0906 0.3610 0.3705 0.063 Uiso 1 1 calc R U
C28 C 0.1046(4) 0.3388(2) 0.5444(3) 0.0360(9) Uani 1 1 d . .
H28A H 0.0990 0.2761 0.5466 0.054 Uiso 1 1 calc R U
H28B H 0.0237 0.3607 0.5083 0.054 Uiso 1 1 calc R U
H28C H 0.0910 0.3623 0.5998 0.054 Uiso 1 1 calc R U
C29 C 0.4106(5) 0.3517(2) 0.6485(2) 0.0339(8) Uani 1 1 d . .
H29A H 0.5122 0.3685 0.6683 0.051 Uiso 1 1 calc R U
H29B H 0.3971 0.2898 0.6557 0.051 Uiso 1 1 calc R U
H29C H 0.3319 0.3823 0.6798 0.051 Uiso 1 1 calc R U

loop_
_atom_site_aniso_label
_atom_site_aniso_U_11
_atom_site_aniso_U_22
_atom_site_aniso_U_33
_atom_site_aniso_U_23
_atom_site_aniso_U_13
_atom_site_aniso_U_12
W1 0.01627(4) 0.01423(4) 0.01503(4) -0.00025(8) -0.00017(5) -0.00022(3)
S1 0.0205(3) 0.0318(4) 0.0193(3) -0.0026(3) 0.0017(3) -0.0002(3)
C1 0.0203(16) 0.041(2) 0.032(2) 0.0006(16) 0.0026(14) 0.0033(15)
O1 0.0261(11) 0.0188(10) 0.0269(11) -0.0028(8) -0.0004(9) 0.0028(9)
C2 0.0294(15) 0.0205(14) 0.0174(14) -0.0006(11) 0.0032(12) -0.0013(12)
C3 0.0332(18) 0.033(2) 0.031(2) -0.0023(16) -0.0109(16) 0.0043(16)
C10 0.0206(14) 0.0161(14) 0.0229(15) -0.0011(11) 0.0013(11) 0.0006(11)
C11 0.0340(18) 0.0262(16) 0.0253(17) 0.0010(13) 0.0021(14) -0.0094(14)
N12 0.0224(12) 0.0166(12) 0.0180(13) -0.0011(10) 0.0029(11) -0.0004(9)
C13 0.0303(16) 0.0221(15) 0.0171(14) 0.0010(12) 0.0015(13) 0.0001(12)
C14 0.043(2) 0.0287(18) 0.0289(19) 0.0090(14) 0.0019(16) 0.0041(15)
C15 0.040(2) 0.0333(19) 0.0229(16) 0.0016(14) 0.0097(15) 0.0010(15)
N16 0.0214(13) 0.0179(13) 0.0174(13) 0.0007(11) -0.0028(11) -0.0001(11)
C17 0.0202(13) 0.0260(15) 0.0189(15) -0.0021(12) -0.0037(12) -0.0008(11)
C18 0.0349(18) 0.0258(17) 0.0250(17) -0.0054(13) -0.0027(15) 0.0032(14)
C19 0.0289(16) 0.0318(18) 0.0218(16) 0.0009(14) -0.0056(13) 0.0010(13)
C20 0.0212(11) 0.0172(11) 0.0304(15) -0.006(2) -0.0034(19) 0.0026(8)
C21 0.0371(18) 0.0101(13) 0.0253(16) -0.0016(12) 0.0073(15) 0.0009(13)
C22 0.0326(16) 0.0145(14) 0.0261(17) -0.0044(12) -0.0056(14) 0.0014(12)
C23 0.0207(12) 0.0144(11) 0.034(2) 0.0006(14) -0.0001(14) -0.0024(9)
C24 0.0232(15) 0.0176(15) 0.0228(16) 0.0014(12) -0.0020(13) 0.0030(13)
C25 0.0200(15) 0.0334(18) 0.061(3) -0.0123(16) 0.0008(15) 0.0023(12)
C26 0.072(3) 0.0226(18) 0.041(2) -0.0030(16) 0.028(2) 0.0042(18)
C27 0.059(2) 0.0263(18) 0.041(2) -0.0122(16) -0.023(2) 0.0061(17)
C28 0.0254(16) 0.0246(17) 0.058(3) 0.0009(16) 0.0083(17) -0.0061(13)
C29 0.045(2) 0.0289(18) 0.0272(18) 0.0073(14) 0.0001(16) 0.0084(15)

loop_
_atom_type_symbol
_atom_type_description
_atom_type_scat_dispersion_real
_atom_type_scat_dispersion_imag
_atom_type_scat_source
C C 0.0033 0.0016 'International Tables Vol C Tables 4.2.6.8 and 6.1.1.4'
H H 0.0000 0.0000 'International Tables Vol C Tables 4.2.6.8 and 6.1.1.4'
N N 0.0061 0.0033 'International Tables Vol C Tables 4.2.6.8 and 6.1.1.4'
O O 0.0106 0.0060 'International Tables Vol C Tables 4.2.6.8 and 6.1.1.4'
S S 0.1246 0.1234 'International Tables Vol C Tables 4.2.6.8 and 6.1.1.4'
W W -0.8490 6.8722 'International Tables Vol C Tables 4.2.6.8 and 6.1.1.4'

loop_
_geom_angle_atom_site_label_1
_geom_angle_atom_site_label_2
_geom_angle_atom_site_label_3
_geom_angle
C2 W1 N16 123.77(11)
C2 W1 N12 90.61(12)
N16 W1 N12 60.26(11)
C2 W1 O1 35.13(10)
N16 W1 O1 89.16(9)
N12 W1 O1 76.52(9)
C2 W1 C24 131.02(12)
N16 W1 C24 103.75(11)
N12 W1 C24 126.12(11)
O1 W1 C24 157.25(10)
C2 W1 C23 95.06(12)
N16 W1 C23 140.11(11)
N12 W1 C23 135.49(11)
O1 W1 C23 127.41(10)
C24 W1 C23 36.42(11)
C2 W1 C20 142.21(13)
N16 W1 C20 88.96(10)
N12 W1 C20 90.68(11)
O1 W1 C20 166.17(12)
C24 W1 C20 35.55(12)
C23 W1 C20 59.37(9)
C2 W1 C22 84.91(12)
N16 W1 C22 143.69(11)
N12 W1 C22 102.16(11)
O1 W1 C22 119.12(10)
C24 W1 C22 58.90(12)
C23 W1 C22 35.11(12)
C20 W1 C22 57.97(11)
C2 W1 C21 108.90(12)
N16 W1 C21 110.20(11)
N12 W1 C21 78.49(11)
O1 W1 C21 134.49(10)
C24 W1 C21 58.46(11)
C23 W1 C21 57.91(12)
C20 W1 C21 35.03(13)
C22 W1 C21 33.76(12)
C2 W1 S1 87.63(9)
N16 W1 S1 88.31(8)
N12 W1 S1 140.21(7)
O1 W1 S1 79.52(6)
C24 W1 S1 82.19(8)
C23 W1 S1 84.20(9)
C20 W1 S1 114.11(11)
C22 W1 S1 117.23(9)
C21 W1 S1 139.07(8)
C1 S1 W1 109.98(12)
S1 C1 H1A 109.5
S1 C1 H1B 109.5
H1A C1 H1B 109.5
S1 C1 H1C 109.5
H1A C1 H1C 109.5
H1B C1 H1C 109.5
C2 O1 W1 62.33(17)
O1 C2 C3 120.9(3)
O1 C2 W1 82.54(19)
C3 C2 W1 156.4(3)
C2 C3 H3A 109.5
C2 C3 H3B 109.5
H3A C3 H3B 109.5
C2 C3 H3C 109.5
H3A C3 H3C 109.5
H3B C3 H3C 109.5
N16 C10 N12 110.6(3)
N16 C10 C11 123.6(3)
N12 C10 C11 125.8(3)
C10 C11 H11A 109.5
C10 C11 H11B 109.5
H11A C11 H11B 109.5
C10 C11 H11C 109.5
H11A C11 H11C 109.5
H11B C11 H11C 109.5
C10 N12 C13 124.6(3)
C10 N12 W1 93.66(19)
C13 N12 W1 133.8(2)
N12 C13 C14 114.5(3)
N12 C13 C15 114.3(3)
C14 C13 C15 109.4(3)
N12 C13 H13 106.0
C14 C13 H13 106.0
C15 C13 H13 106.0
C13 C14 H14A 109.5
C13 C14 H14B 109.5
H14A C14 H14B 109.5
C13 C14 H14C 109.5
H14A C14 H14C 109.5
H14B C14 H14C 109.5
C13 C15 H15A 109.5
C13 C15 H15B 109.5
H15A C15 H15B 109.5
C13 C15 H15C 109.5
H15A C15 H15C 109.5
H15B C15 H15C 109.5
C10 N16 C17 121.5(2)
C10 N16 W1 94.26(19)
C17 N16 W1 142.1(2)
N16 C17 C19 110.4(3)
N16 C17 C18 111.7(2)
C19 C17 C18 110.7(3)
N16 C17 H17 107.9
C19 C17 H17 107.9
C18 C17 H17 107.9
C17 C18 H18A 109.5
C17 C18 H18B 109.5
H18A C18 H18B 109.5
C17 C18 H18C 109.5
H18A C18 H18C 109.5
H18B C18 H18C 109.5
C17 C19 H19A 109.5
C17 C19 H19B 109.5
H19A C19 H19B 109.5
C17 C19 H19C 109.5
H19A C19 H19C 109.5
H19B C19 H19C 109.5
C24 C20 C21 107.9(3)
C24 C20 C25 127.9(4)
C21 C20 C25 123.9(4)
C24 C20 W1 70.70(16)
C21 C20 W1 75.25(17)
C25 C20 W1 124.2(2)
C22 C21 C20 108.5(3)
C22 C21 C26 125.6(4)
C20 C21 C26 125.6(4)
C22 C21 W1 72.56(19)
C20 C21 W1 69.72(16)
C26 C21 W1 128.5(2)
C21 C22 C23 108.5(3)
C21 C22 C27 124.4(3)
C23 C22 C27 126.4(3)
C21 C22 W1 73.68(19)
C23 C22 W1 69.10(16)
C27 C22 W1 130.5(2)
C22 C23 C24 107.6(3)
C22 C23 C28 126.3(3)
C24 C23 C28 125.3(3)
C22 C23 W1 75.80(18)
C24 C23 W1 71.39(17)
C28 C23 W1 126.2(2)
C20 C24 C23 107.4(3)
C20 C24 C29 126.4(3)
C23 C24 C29 125.0(3)
C20 C24 W1 73.75(17)
C23 C24 W1 72.19(17)
C29 C24 W1 129.2(2)
C20 C25 H25A 109.5
C20 C25 H25B 109.5
H25A C25 H25B 109.5
C20 C25 H25C 109.5
H25A C25 H25C 109.5
H25B C25 H25C 109.5
C21 C26 H26A 109.5
C21 C26 H26B 109.5
H26A C26 H26B 109.5
C21 C26 H26C 109.5
H26A C26 H26C 109.5
H26B C26 H26C 109.5
C22 C27 H27A 109.5
C22 C27 H27B 109.5
H27A C27 H27B 109.5
C22 C27 H27C 109.5
H27A C27 H27C 109.5
H27B C27 H27C 109.5
C23 C28 H28A 109.5
C23 C28 H28B 109.5
H28A C28 H28B 109.5
C23 C28 H28C 109.5
H28A C28 H28C 109.5
H28B C28 H28C 109.5
C24 C29 H29A 109.5
C24 C29 H29B 109.5
H29A C29 H29B 109.5
C24 C29 H29C 109.5
H29A C29 H29C 109.5
H29B C29 H29C 109.5

loop_
_geom_bond_atom_site_label_1
_geom_bond_atom_site_label_2
_geom_bond_distance
W1 C2 1.973(3)
W1 N16 2.170(3)
W1 N12 2.180(3)
W1 O1 2.209(2)
W1 C24 2.304(3)
W1 C23 2.314(3)
W1 C20 2.343(2)
W1 C22 2.402(3)
W1 C21 2.416(3)
W1 S1 2.4708(8)
S1 C1 1.818(4)
C1 H1A 0.9800
C1 H1B 0.9800
C1 H1C 0.9800
O1 C2 1.282(4)
C2 C3 1.484(5)
C3 H3A 0.9800
C3 H3B 0.9800
C3 H3C 0.9800
C10 N16 1.326(4)
C10 N12 1.330(4)
C10 C11 1.504(4)
C11 H11A 0.9800
C11 H11B 0.9800
C11 H11C 0.9800
N12 C13 1.482(4)
C13 C14 1.537(5)
C13 C15 1.537(5)
C13 H13 1.0000
C14 H14A 0.9800
C14 H14B 0.9800
C14 H14C 0.9800
C15 H15A 0.9800
C15 H15B 0.9800
C15 H15C 0.9800
N16 C17 1.461(4)
C17 C19 1.522(4)
C17 C18 1.530(4)
C17 H17 1.0000
C18 H18A 0.9800
C18 H18B 0.9800
C18 H18C 0.9800
C19 H19A 0.9800
C19 H19B 0.9800
C19 H19C 0.9800
C20 C24 1.419(5)
C20 C21 1.434(5)
C20 C25 1.502(4)
C21 C22 1.399(5)
C21 C26 1.495(5)
C22 C23 1.425(5)
C22 C27 1.505(5)
C23 C24 1.443(4)
C23 C28 1.503(4)
C24 C29 1.494(5)
C25 H25A 0.9800
C25 H25B 0.9800
C25 H25C 0.9800
C26 H26A 0.9800
C26 H26B 0.9800
C26 H26C 0.9800
C27 H27A 0.9800
C27 H27B 0.9800
C27 H27C 0.9800
C28 H28A 0.9800
C28 H28B 0.9800
C28 H28C 0.9800
C29 H29A 0.9800
C29 H29B 0.9800
C29 H29C 0.9800

loop_
_geom_torsion_atom_site_label_1
_geom_torsion_atom_site_label_2
_geom_torsion_atom_site_label_3
_geom_torsion_atom_site_label_4
_geom_torsion
W1 O1 C2 C3 -177.3(3)
N16 C10 N12 C13 162.7(3)
C11 C10 N12 C13 -18.3(5)
N16 C10 N12 W1 10.2(3)
C11 C10 N12 W1 -170.7(3)
C10 N12 C13 C14 -54.8(4)
W1 N12 C13 C14 85.5(3)
C10 N12 C13 C15 72.5(4)
W1 N12 C13 C15 -147.2(2)
N12 C10 N16 C17 -177.2(3)
C11 C10 N16 C17 3.7(5)
N12 C10 N16 W1 -10.3(3)
C11 C10 N16 W1 170.6(3)
C10 N16 C17 C19 -153.5(3)
W1 N16 C17 C19 48.1(4)
C10 N16 C17 C18 82.8(4)
W1 N16 C17 C18 -75.6(4)
C24 C20 C21 C22 1.1(3)
C25 C20 C21 C22 175.9(3)
W1 C20 C21 C22 -62.6(2)
C24 C20 C21 C26 -172.9(3)
C25 C20 C21 C26 1.9(5)
W1 C20 C21 C26 123.5(3)
C24 C20 C21 W1 63.62(19)
C25 C20 C21 W1 -121.6(3)
C20 C21 C22 C23 0.1(4)
C26 C21 C22 C23 174.1(3)
W1 C21 C22 C23 -60.7(2)
C20 C21 C22 C27 -170.9(3)
C26 C21 C22 C27 3.1(5)
W1 C21 C22 C27 128.3(3)
C20 C21 C22 W1 60.8(2)
C26 C21 C22 W1 -125.3(3)
C21 C22 C23 C24 -1.2(4)
C27 C22 C23 C24 169.6(3)
W1 C22 C23 C24 -64.8(2)
C21 C22 C23 C28 -171.7(3)
C27 C22 C23 C28 -0.9(5)
W1 C22 C23 C28 124.7(3)
C21 C22 C23 W1 63.6(2)
C27 C22 C23 W1 -125.6(3)
C21 C20 C24 C23 -1.8(3)
C25 C20 C24 C23 -176.3(3)
W1 C20 C24 C23 64.8(2)
C21 C20 C24 C29 166.3(3)
C25 C20 C24 C29 -8.2(5)
W1 C20 C24 C29 -127.1(3)
C21 C20 C24 W1 -66.6(2)
C25 C20 C24 W1 118.8(3)
C22 C23 C24 C20 1.9(3)
C28 C23 C24 C20 172.5(3)
W1 C23 C24 C20 -65.9(2)
C22 C23 C24 C29 -166.4(3)
C28 C23 C24 C29 4.2(5)
W1 C23 C24 C29 125.8(3)
C22 C23 C24 W1 67.7(2)
C28 C23 C24 W1 -121.6(3)
